data_4509552
loop_
_publ_author_name
'Jaremko, \/Lukasz'
'Kirillov, Alexander M.'
'Smole\'nski, Piotr'
'Pombeiro, Armando J. L.'

_publ_section_title
;
 Engineering Coordination and Supramolecular Copper&#x2212;Organic
 Networks by Aqueous Medium Self-Assembly with
 1,3,5-Triaza-7-phosphaadamantane (PTA)
;
_journal_issue 7
_journal_name_full 'Crystal Growth &amp; Design'
_journal_page_first 3006
_journal_paper_doi 10.1021/cg900334w
_journal_volume 9
_journal_year 2009
_chemical_compound_source 'see text'
_chemical_formula_moiety 'C18 H38 Cu I N9 P3, 2(I), H2 O'
_chemical_formula_sum 'C18 H40 Cu I3 N9 O P3'
_chemical_formula_weight 935.75
_chemical_name_systematic
; 
 ? 
;
_space_group_IT_number 11
_symmetry_cell_setting monoclinic
_symmetry_Int_Tables_number 11
_symmetry_space_group_name_Hall '-P 2yb'
_symmetry_space_group_name_H-M 'P 1 21/m 1'
_atom_sites_solution_hydrogens geom
_atom_sites_solution_primary direct
_atom_sites_solution_secondary difmap
_audit_creation_method SHELXL-97
_cell_angle_alpha 90.00
_cell_angle_beta 91.58(3)
_cell_angle_gamma 90.00
_cell_formula_units_Z 2
_cell_length_a 6.505(2)
_cell_length_b 16.128(5)
_cell_length_c 13.913(4)
_cell_measurement_reflns_used 21552
_cell_measurement_temperature 100(2)
_cell_measurement_theta_max 42.06
_cell_measurement_theta_min 4.42
_cell_volume 1459.1(8)
_computing_cell_refinement 'CrysAlis RED (Oxford Diffraction, 2003)'
_computing_data_collection 'CrysAlis CCD (Oxford Diffraction, 2003)'
_computing_data_reduction 'CrysAlis RED'
_computing_molecular_graphics 'PLATON (Spek, 2003) and XP (Bruker, 1999)'
_computing_publication_material SHELXL97
_computing_structure_refinement 'SHELXL97 (Sheldrick, 1997)'
_computing_structure_solution 'SHELXS97 (Sheldrick, 1997)'
_diffrn_ambient_temperature 100(2)
_diffrn_measured_fraction_theta_full 0.991
_diffrn_measured_fraction_theta_max 0.980
_diffrn_measurement_device_type 'Oxford Xcalibur PX \k geometry'
_diffrn_measurement_method '\w and \f'
_diffrn_radiation_monochromator graphite
_diffrn_radiation_source 'fine-focus sealed tube'
_diffrn_radiation_type MoK\a
_diffrn_radiation_wavelength 0.71073
_diffrn_reflns_av_R_equivalents 0.0574
_diffrn_reflns_av_sigmaI/netI 0.1156
_diffrn_reflns_limit_h_max 11
_diffrn_reflns_limit_h_min -12
_diffrn_reflns_limit_k_max 30
_diffrn_reflns_limit_k_min -30
_diffrn_reflns_limit_l_max 26
_diffrn_reflns_limit_l_min -20
_diffrn_reflns_number 36890
_diffrn_reflns_theta_full 25.00
_diffrn_reflns_theta_max 42.06
_diffrn_reflns_theta_min 4.42
_diffrn_standards_decay_% 0
_diffrn_standards_interval_count 0
_diffrn_standards_interval_time 0
_diffrn_standards_number 0
_exptl_absorpt_coefficient_mu 4.118
_exptl_absorpt_correction_T_max 0.83798
_exptl_absorpt_correction_T_min 0.43173
_exptl_absorpt_correction_type numerical
_exptl_absorpt_process_details '(CrysAlis RED; Oxford Diffraction, 2003)'
_exptl_crystal_colour colourless
_exptl_crystal_density_diffrn 2.130
_exptl_crystal_density_method 'not measured'
_exptl_crystal_description lance
_exptl_crystal_F_000 904.0
_exptl_crystal_size_max 0.34
_exptl_crystal_size_mid 0.10
_exptl_crystal_size_min 0.05
_refine_diff_density_max 1.688
_refine_diff_density_min -1.122
_refine_diff_density_rms 0.163
_refine_ls_extinction_coef 0
_refine_ls_extinction_method none
_refine_ls_goodness_of_fit_ref 0.817
_refine_ls_hydrogen_treatment mixed
_refine_ls_matrix_type full
_refine_ls_number_parameters 197
_refine_ls_number_reflns 10273
_refine_ls_number_restraints 0
_refine_ls_restrained_S_all 0.817
_refine_ls_R_factor_all 0.0877
_refine_ls_R_factor_gt 0.0331
_refine_ls_shift/su_max 0.003
_refine_ls_shift/su_mean 0.000
_refine_ls_structure_factor_coef Fsqd
_refine_ls_weighting_details 'calc w=1/[\s^2^(Fo^2^)+(0.0182P)^2^+0.0000P] where P=(Fo^2^+2Fc^2^)/3'
_refine_ls_weighting_scheme calc
_refine_ls_wR_factor_gt 0.0511
_refine_ls_wR_factor_ref 0.0557
_reflns_number_gt 5509
_reflns_number_total 10273
_reflns_threshold_expression >2sigma(I)
_cod_data_source_file cg900334wsup1.cif
_cod_data_source_block (II)
_cod_depositor_comments
;
The following automatic conversions were performed:

'_symmetry_cell_setting' value 'Monoclinic' changed to 'monoclinic'
according to /home/saulius/struct/CIF-dictionaries/cif_core.dic
dictionary named 'cif_core.dic' version 2.4.2 from 2011-04-26.

Automatic conversion script
Id: cif_fix_values 1891 2012-01-12 08:04:46Z andrius 
;
_cod_original_sg_symbol_H-M 'P 21/m'
_cod_database_code 4509552

loop_
_symmetry_equiv_pos_as_xyz
'x, y, z'
'-x, y+1/2, -z'
'-x, -y, -z'
'x, -y-1/2, z'

loop_
_atom_site_label
_atom_site_type_symbol
_atom_site_fract_x
_atom_site_fract_y
_atom_site_fract_z
_atom_site_U_iso_or_equiv
_atom_site_adp_type
_atom_site_occupancy
_atom_site_symmetry_multiplicity
_atom_site_calc_flag
_atom_site_refinement_flags
_atom_site_disorder_assembly
_atom_site_disorder_group
I1 I 0.22670(2) 0.2500 0.167258(11) 0.01247(4) Uani 1 2 d S . .
Cu Cu 0.64138(5) 0.2500 0.16369(2) 0.01055(6) Uani 1 2 d S . .
P1 P 0.68901(6) 0.36640(3) 0.24732(3) 0.00978(8) Uani 1 1 d . . .
P2 P 0.67496(9) 0.2500 0.00535(4) 0.01013(11) Uani 1 2 d S . .
N3 N 0.9034(2) 0.49194(9) 0.34353(10) 0.0119(3) Uani 1 1 d . . .
C15 C 0.4704(2) 0.51517(11) 0.35411(12) 0.0116(3) Uani 1 1 d . . .
H15A H 0.4630 0.5668 0.3924 0.014 Uiso 1 1 calc R . .
H15B H 0.3280 0.4971 0.3383 0.014 Uiso 1 1 calc R . .
C7 C 0.9216(3) 0.2500 -0.05730(16) 0.0126(4) Uani 1 2 d S . .
H7A H 1.0019 0.2996 -0.0376 0.015 Uiso 0.50 1 calc PR . .
H7B H 1.0019 0.2004 -0.0376 0.015 Uiso 0.50 1 calc PR . .
C9 C 0.4580(4) 0.2500 -0.20112(17) 0.0125(4) Uani 1 2 d S . .
H9A H 0.4502 0.2500 -0.2723 0.015 Uiso 1 2 calc SR . .
H9B H 0.3156 0.2500 -0.1778 0.015 Uiso 1 2 calc SR . .
N21 N 0.5629(2) 0.32651(9) -0.16772(10) 0.0113(3) Uani 1 1 d . . .
N13 N 0.5820(2) 0.53271(9) 0.26139(10) 0.0111(3) Uani 1 1 d D . .
H13 H 0.533(3) 0.5749(9) 0.2333(12) 0.013 Uiso 1 1 d D . .
C22 C 0.7815(2) 0.32348(11) -0.19672(12) 0.0135(3) Uani 1 1 d . . .
H22A H 0.7856 0.3261 -0.2677 0.016 Uiso 1 1 calc R . .
H22B H 0.8535 0.3731 -0.1709 0.016 Uiso 1 1 calc R . .
N17 N 0.5732(2) 0.45211(9) 0.41031(10) 0.0122(3) Uani 1 1 d . . .
C11 C 0.5606(3) 0.36954(10) 0.36448(11) 0.0124(3) Uani 1 1 d . . .
H11A H 0.4142 0.3541 0.3547 0.015 Uiso 1 1 calc R . .
H11B H 0.6254 0.3280 0.4081 0.015 Uiso 1 1 calc R . .
C12 C 0.5682(2) 0.46004(10) 0.19358(11) 0.0109(3) Uani 1 1 d . . .
H12A H 0.6375 0.4741 0.1333 0.013 Uiso 1 1 calc R . .
H12B H 0.4219 0.4483 0.1774 0.013 Uiso 1 1 calc R . .
C21 C 0.5496(3) 0.33644(10) -0.06165(12) 0.0116(3) Uani 1 1 d . . .
H21A H 0.4031 0.3394 -0.0444 0.014 Uiso 1 1 calc R . .
H21B H 0.6158 0.3893 -0.0421 0.014 Uiso 1 1 calc R . .
C13 C 0.9346(2) 0.41413(10) 0.28832(12) 0.0130(3) Uani 1 1 d . . .
H13A H 1.0120 0.3741 0.3293 0.016 Uiso 1 1 calc R . .
H13B H 1.0183 0.4264 0.2317 0.016 Uiso 1 1 calc R . .
C14 C 0.7871(3) 0.47693(11) 0.43139(12) 0.0136(3) Uani 1 1 d . . .
H14A H 0.8565 0.4328 0.4697 0.016 Uiso 1 1 calc R . .
H14B H 0.7877 0.5281 0.4707 0.016 Uiso 1 1 calc R . .
N22 N 0.8919(3) 0.2500 -0.16396(14) 0.0141(4) Uani 1 2 d S . .
C16 C 0.8050(2) 0.55496(11) 0.28651(13) 0.0134(3) Uani 1 1 d . . .
H16A H 0.8810 0.5627 0.2265 0.016 Uiso 1 1 calc R . .
H16B H 0.8090 0.6080 0.3223 0.016 Uiso 1 1 calc R . .
I2 I 1.0000 0.5000 0.0000 0.02036(4) Uani 1 2 d S . .
I3A I 0.9248(11) 0.7500 0.4847(6) 0.0246(6) Uani 0.37 2 d SP A 1
I3B I 0.9608(6) 0.7500 0.4692(3) 0.0258(4) Uani 0.37 2 d SP B 2
I3C I 0.8935(12) 0.7500 0.4744(7) 0.0230(7) Uani 0.26 2 d SP C 3
OW O 0.4257(7) 0.7150(3) 0.4125(3) 0.0715(15) Uani 0.50 1 d PD D -1
HW1 H 0.523(5) 0.713(4) 0.455(3) 0.107 Uiso 0.50 1 d PD E -1
HW2 H 0.319(5) 0.727(4) 0.4442(19) 0.107 Uiso 0.50 1 d PD F -1

loop_
_atom_site_aniso_label
_atom_site_aniso_U_11
_atom_site_aniso_U_22
_atom_site_aniso_U_33
_atom_site_aniso_U_23
_atom_site_aniso_U_13
_atom_site_aniso_U_12
I1 0.00922(7) 0.01453(8) 0.01366(7) 0.000 0.00041(5) 0.000
Cu 0.01336(14) 0.00819(14) 0.01015(13) 0.000 0.00137(10) 0.000
P1 0.00999(19) 0.0085(2) 0.01086(19) -0.00097(15) 0.00078(15) -0.00028(14)
P2 0.0097(3) 0.0097(3) 0.0111(3) 0.000 0.0019(2) 0.000
N3 0.0124(7) 0.0105(7) 0.0126(7) -0.0030(5) -0.0005(5) -0.0037(5)
C15 0.0090(7) 0.0143(9) 0.0117(7) 0.0009(6) 0.0028(6) 0.0027(6)
C7 0.0097(10) 0.0180(13) 0.0099(10) 0.000 0.0003(8) 0.000
C9 0.0130(11) 0.0110(12) 0.0132(11) 0.000 -0.0033(9) 0.000
N21 0.0110(6) 0.0095(7) 0.0133(6) 0.0004(5) 0.0001(5) -0.0008(5)
N13 0.0115(6) 0.0081(7) 0.0138(7) -0.0002(5) -0.0001(5) 0.0008(5)
C22 0.0135(8) 0.0134(9) 0.0135(8) 0.0018(6) 0.0017(6) -0.0034(6)
N17 0.0128(7) 0.0127(7) 0.0110(7) -0.0033(5) 0.0012(5) -0.0009(5)
C11 0.0134(8) 0.0127(8) 0.0112(7) -0.0014(6) 0.0028(6) -0.0014(6)
C12 0.0112(7) 0.0105(8) 0.0111(7) -0.0014(6) 0.0008(6) -0.0006(6)
C21 0.0130(8) 0.0090(8) 0.0127(7) -0.0001(6) 0.0010(6) 0.0012(6)
C13 0.0103(7) 0.0119(8) 0.0168(8) -0.0032(6) 0.0005(6) 0.0019(6)
C14 0.0146(8) 0.0147(9) 0.0116(8) -0.0025(6) -0.0016(6) 0.0004(6)
N22 0.0125(10) 0.0171(11) 0.0128(10) 0.000 0.0013(8) 0.000
C16 0.0105(7) 0.0114(8) 0.0182(8) -0.0003(6) 0.0004(6) -0.0046(6)
I2 0.02395(9) 0.01842(9) 0.01908(8) -0.00395(7) 0.00720(7) -0.00928(6)
I3A 0.0186(18) 0.0300(7) 0.0251(16) 0.000 -0.0015(9) 0.000
I3B 0.0334(15) 0.0230(5) 0.0208(9) 0.000 -0.0062(6) 0.000
I3C 0.024(2) 0.0214(7) 0.0239(16) 0.000 -0.0001(12) 0.000
OW 0.074(3) 0.096(4) 0.045(2) -0.012(2) 0.004(2) -0.011(3)

loop_
_atom_type_symbol
_atom_type_description
_atom_type_scat_dispersion_real
_atom_type_scat_dispersion_imag
_atom_type_scat_source
C C 0.0033 0.0016 'International Tables Vol C Tables 4.2.6.8 and 6.1.1.4'
H H 0.0000 0.0000 'International Tables Vol C Tables 4.2.6.8 and 6.1.1.4'
N N 0.0061 0.0033 'International Tables Vol C Tables 4.2.6.8 and 6.1.1.4'
P P 0.1023 0.0942 'International Tables Vol C Tables 4.2.6.8 and 6.1.1.4'
Cu Cu 0.3201 1.2651 'International Tables Vol C Tables 4.2.6.8 and 6.1.1.4'
I I -0.4742 1.8119 'International Tables Vol C Tables 4.2.6.8 and 6.1.1.4'
O O 0.0106 0.0060 'International Tables Vol C Tables 4.2.6.8 and 6.1.1.4'

loop_
_geom_angle_atom_site_label_1
_geom_angle_atom_site_label_2
_geom_angle_atom_site_label_3
_geom_angle
_geom_angle_site_symmetry_1
_geom_angle_site_symmetry_3
P2 Cu P1 120.179(17) . .
P2 Cu P1 120.179(17) . 4_565
P1 Cu P1 115.01(3) . 4_565
P2 Cu I1 98.28(4) . .
P1 Cu I1 96.61(2) . .
P1 Cu I1 96.61(2) 4_565 .
C13 P1 C12 97.97(8) . .
C13 P1 C11 97.10(8) . .
C12 P1 C11 97.84(8) . .
C13 P1 Cu 128.24(6) . .
C12 P1 Cu 115.19(6) . .
C11 P1 Cu 115.05(6) . .
C7 P2 C21 97.97(7) . 4_565
C7 P2 C21 97.97(7) . .
C21 P2 C21 97.55(11) 4_565 .
C7 P2 Cu 125.37(8) . .
C21 P2 Cu 116.43(6) 4_565 .
C21 P2 Cu 116.43(6) . .
C16 N3 C14 110.14(13) . .
C16 N3 C13 112.23(13) . .
C14 N3 C13 111.69(13) . .
N17 C15 N13 111.51(12) . .
N17 C15 H15A 109.3 . .
N13 C15 H15A 109.3 . .
N17 C15 H15B 109.3 . .
N13 C15 H15B 109.3 . .
H15A C15 H15B 108.0 . .
N22 C7 P2 112.29(15) . .
N22 C7 H7A 109.1 . .
P2 C7 H7A 109.1 . .
N22 C7 H7B 109.1 . .
P2 C7 H7B 109.1 . .
H7A C7 H7B 107.9 . .
N21 C9 N21 113.12(18) . 4_565
N21 C9 H9A 109.0 . .
N21 C9 H9A 109.0 4_565 .
N21 C9 H9B 109.0 . .
N21 C9 H9B 109.0 4_565 .
H9A C9 H9B 107.8 . .
C9 N21 C22 108.86(14) . .
C9 N21 C21 111.23(14) . .
C22 N21 C21 110.74(13) . .
C12 N13 C15 111.36(13) . .
C12 N13 C16 111.52(12) . .
C15 N13 C16 108.78(13) . .
C12 N13 H13 108.8(13) . .
C15 N13 H13 110.9(13) . .
C16 N13 H13 105.3(14) . .
N22 C22 N21 114.15(14) . .
N22 C22 H22A 108.7 . .
N21 C22 H22A 108.7 . .
N22 C22 H22B 108.7 . .
N21 C22 H22B 108.7 . .
H22A C22 H22B 107.6 . .
C15 N17 C14 109.86(13) . .
C15 N17 C11 112.56(13) . .
C14 N17 C11 111.85(13) . .
N17 C11 P1 112.55(11) . .
N17 C11 H11A 109.1 . .
P1 C11 H11A 109.1 . .
N17 C11 H11B 109.1 . .
P1 C11 H11B 109.1 . .
H11A C11 H11B 107.8 . .
N13 C12 P1 111.38(11) . .
N13 C12 H12A 109.4 . .
P1 C12 H12A 109.4 . .
N13 C12 H12B 109.4 . .
P1 C12 H12B 109.4 . .
H12A C12 H12B 108.0 . .
N21 C21 P2 112.37(11) . .
N21 C21 H21A 109.1 . .
P2 C21 H21A 109.1 . .
N21 C21 H21B 109.1 . .
P2 C21 H21B 109.1 . .
H21A C21 H21B 107.9 . .
N3 C13 P1 112.42(11) . .
N3 C13 H13A 109.1 . .
P1 C13 H13A 109.1 . .
N3 C13 H13B 109.1 . .
P1 C13 H13B 109.1 . .
H13A C13 H13B 107.9 . .
N17 C14 N3 112.57(13) . .
N17 C14 H14A 109.1 . .
N3 C14 H14A 109.1 . .
N17 C14 H14B 109.1 . .
N3 C14 H14B 109.1 . .
H14A C14 H14B 107.8 . .
C22 N22 C22 109.35(19) 4_565 .
C22 N22 C7 111.20(12) 4_565 .
C22 N22 C7 111.20(12) . .
N3 C16 N13 111.61(13) . .
N3 C16 H16A 109.3 . .
N13 C16 H16A 109.3 . .
N3 C16 H16B 109.3 . .
N13 C16 H16B 109.3 . .
H16A C16 H16B 108.0 . .
HW1 OW HW2 105(2) . .

loop_
_geom_bond_atom_site_label_1
_geom_bond_atom_site_label_2
_geom_bond_distance
_geom_bond_site_symmetry_2
I1 Cu 2.6993(9) .
Cu P2 2.2198(9) .
Cu P1 2.2259(7) .
Cu P1 2.2259(7) 4_565
P1 C13 1.8491(18) .
P1 C12 1.8507(17) .
P1 C11 1.8526(17) .
P2 C7 1.847(2) .
P2 C21 1.8536(17) 4_565
P2 C21 1.8536(17) .
N3 C16 1.430(2) .
N3 C14 1.475(2) .
N3 C13 1.488(2) .
C15 N17 1.437(2) .
C15 N13 1.524(2) .
C15 H15A 0.9900 .
C15 H15B 0.9900 .
C7 N22 1.491(3) .
C7 H7A 0.9900 .
C7 H7B 0.9900 .
C9 N21 1.4788(19) .
C9 N21 1.4788(19) 4_565
C9 H9A 0.9900 .
C9 H9B 0.9900 .
N21 C22 1.489(2) .
N21 C21 1.489(2) .
N13 C12 1.506(2) .
N13 C16 1.525(2) .
N13 H13 0.843(9) .
C22 N22 1.453(2) .
C22 H22A 0.9900 .
C22 H22B 0.9900 .
N17 C14 1.469(2) .
N17 C11 1.478(2) .
C11 H11A 0.9900 .
C11 H11B 0.9900 .
C12 H12A 0.9900 .
C12 H12B 0.9900 .
C21 H21A 0.9900 .
C21 H21B 0.9900 .
C13 H13A 0.9900 .
C13 H13B 0.9900 .
C14 H14A 0.9900 .
C14 H14B 0.9900 .
N22 C22 1.453(2) 4_565
C16 H16A 0.9900 .
C16 H16B 0.9900 .
OW HW1 0.852(10) .
OW HW2 0.852(10) .

loop_
_geom_torsion_atom_site_label_1
_geom_torsion_atom_site_label_2
_geom_torsion_atom_site_label_3
_geom_torsion_atom_site_label_4
_geom_torsion
_geom_torsion_site_symmetry_1
_geom_torsion_site_symmetry_4
P2 Cu P1 C13 -80.44(8) . .
P1 Cu P1 C13 75.48(8) 4_565 .
I1 Cu P1 C13 175.96(7) . .
P2 Cu P1 C12 44.02(7) . .
P1 Cu P1 C12 -160.07(6) 4_565 .
I1 Cu P1 C12 -59.58(6) . .
P2 Cu P1 C11 156.73(6) . .
P1 Cu P1 C11 -47.35(7) 4_565 .
I1 Cu P1 C11 53.14(7) . .
P1 Cu P2 C7 77.34(2) . .
P1 Cu P2 C7 -77.34(2) 4_565 .
I1 Cu P2 C7 180.0 . .
P1 Cu P2 C21 -159.79(6) . 4_565
P1 Cu P2 C21 45.53(7) 4_565 4_565
I1 Cu P2 C21 -57.13(6) . 4_565
P1 Cu P2 C21 -45.53(7) . .
P1 Cu P2 C21 159.79(6) 4_565 .
I1 Cu P2 C21 57.13(6) . .
C21 P2 C7 N22 49.42(6) 4_565 .
C21 P2 C7 N22 -49.42(6) . .
Cu P2 C7 N22 180.0 . .
N21 C9 N21 C22 54.5(2) 4_565 .
N21 C9 N21 C21 -67.7(2) 4_565 .
N17 C15 N13 C12 68.00(17) . .
N17 C15 N13 C16 -55.29(17) . .
C9 N21 C22 N22 -55.05(19) . .
C21 N21 C22 N22 67.52(18) . .
N13 C15 N17 C14 56.99(17) . .
N13 C15 N17 C11 -68.36(16) . .
C15 N17 C11 P1 62.61(15) . .
C14 N17 C11 P1 -61.66(16) . .
C13 P1 C11 N17 49.72(13) . .
C12 P1 C11 N17 -49.39(13) . .
Cu P1 C11 N17 -171.98(9) . .
C15 N13 C12 P1 -61.09(14) . .
C16 N13 C12 P1 60.62(15) . .
C13 P1 C12 N13 -49.07(12) . .
C11 P1 C12 N13 49.29(12) . .
Cu P1 C12 N13 171.77(8) . .
C9 N21 C21 P2 61.26(16) . .
C22 N21 C21 P2 -59.93(15) . .
C7 P2 C21 N21 49.44(13) . .
C21 P2 C21 N21 -49.76(15) 4_565 .
Cu P2 C21 N21 -174.31(9) . .
C16 N3 C13 P1 -62.93(15) . .
C14 N3 C13 P1 61.33(16) . .
C12 P1 C13 N3 49.47(13) . .
C11 P1 C13 N3 -49.52(13) . .
Cu P1 C13 N3 -179.42(8) . .
C15 N17 C14 N3 -58.34(17) . .
C11 N17 C14 N3 67.42(18) . .
C16 N3 C14 N17 58.24(18) . .
C13 N3 C14 N17 -67.18(18) . .
N21 C22 N22 C22 55.2(2) . 4_565
N21 C22 N22 C7 -67.97(19) . .
P2 C7 N22 C22 -61.06(12) . 4_565
P2 C7 N22 C22 61.06(12) . .
C14 N3 C16 N13 -56.50(17) . .
C13 N3 C16 N13 68.62(17) . .
C12 N13 C16 N3 -68.10(17) . .
C15 N13 C16 N3 55.10(17) . .
